data_7018046
loop_
_publ_author_name
'Wang, Hai-Ning'
'Meng, Xing'
'Wang, Xin-Long'
'Yang, Guang-Sheng'
'Su, Zhong-Min'

_publ_section_title
;
 Auxiliary ligand induced structural allomorphism in nanotubular
 microporous metal-organic frameworks based on discrete magnesium
 clusters.
;
_journal_issue 8
_journal_name_full 'Dalton transactions (Cambridge, England : 2003)'
_journal_page_first 2231
_journal_page_last 2233
_journal_paper_doi 10.1039/c2dt11872f
_journal_volume 41
_journal_year 2012
_chemical_formula_moiety 'C48 H66 Mg3 N8 O24'
_chemical_formula_sum 'C48 H66 Mg3 N8 O24'
_chemical_formula_weight 1211.49
_chemical_name_systematic
;
?
;
_space_group_IT_number 61
_symmetry_cell_setting orthorhombic
_symmetry_space_group_name_Hall '-P 2ac 2ab'
_symmetry_space_group_name_H-M 'P b c a'
_atom_sites_solution_hydrogens geom
_atom_sites_solution_primary direct
_atom_sites_solution_secondary difmap
_audit_creation_method SHELXL-97
_cell_angle_alpha 90.00
_cell_angle_beta 90.00
_cell_angle_gamma 90.00
_cell_formula_units_Z 4
_cell_length_a 19.706(4)
_cell_length_b 14.974(3)
_cell_length_c 19.760(3)
_cell_measurement_reflns_used 27641
_cell_measurement_temperature 293(2)
_cell_measurement_theta_max 25.00
_cell_measurement_theta_min 1.99
_cell_volume 5830.7(19)
_computing_cell_refinement 'SMART (Bruker, 1997)'
_computing_data_collection 'SMART (Bruker, 1997)'
_computing_data_reduction SAINT
_computing_molecular_graphics 'SHELXTL-PLUS (Sheldrick, 1990)'
_computing_publication_material SHELXL-97
_computing_structure_refinement 'SHELXL-97 (Sheldrick, 1997)'
_computing_structure_solution 'SHELXS-97(Sheldrick, 1997)'
_diffrn_ambient_temperature 293(2)
_diffrn_measured_fraction_theta_full 0.996
_diffrn_measured_fraction_theta_max 0.996
_diffrn_measurement_device_type 'Bruker APEX CCD area-detector'
_diffrn_measurement_method '\w scans'
_diffrn_radiation_monochromator graphite
_diffrn_radiation_source 'fine-focus sealed tube'
_diffrn_radiation_type MoK\a
_diffrn_radiation_wavelength 0.71069
_diffrn_reflns_av_R_equivalents 0.0970
_diffrn_reflns_av_sigmaI/netI 0.0738
_diffrn_reflns_limit_h_max 23
_diffrn_reflns_limit_h_min -21
_diffrn_reflns_limit_k_max 16
_diffrn_reflns_limit_k_min -17
_diffrn_reflns_limit_l_max 16
_diffrn_reflns_limit_l_min -23
_diffrn_reflns_number 27641
_diffrn_reflns_theta_full 25.00
_diffrn_reflns_theta_max 25.00
_diffrn_reflns_theta_min 1.99
_exptl_absorpt_coefficient_mu 0.139
_exptl_absorpt_correction_T_max 0.9795
_exptl_absorpt_correction_T_min 0.9714
_exptl_absorpt_correction_type multi-scan
_exptl_absorpt_process_details 'SADABS(Sheldrick, 1996)'
_exptl_crystal_colour pink
_exptl_crystal_density_diffrn 1.380
_exptl_crystal_density_method 'not measured'
_exptl_crystal_description block
_exptl_crystal_F_000 2551
_exptl_crystal_size_max 0.21
_exptl_crystal_size_mid 0.17
_exptl_crystal_size_min 0.15
_platon_squeeze_details
;
;
_refine_diff_density_max 1.018
_refine_diff_density_min -0.743
_refine_diff_density_rms 0.097
_refine_ls_extinction_coef 0.00069(16)
_refine_ls_extinction_expression Fc^*^=kFc[1+0.001xFc^2^\l^3^/sin(2\q)]^-1/4^
_refine_ls_extinction_method SHELXL
_refine_ls_goodness_of_fit_ref 1.006
_refine_ls_hydrogen_treatment mixed
_refine_ls_matrix_type full
_refine_ls_number_parameters 280
_refine_ls_number_reflns 5125
_refine_ls_number_restraints 6
_refine_ls_restrained_S_all 1.006
_refine_ls_R_factor_all 0.1626
_refine_ls_R_factor_gt 0.1199
_refine_ls_shift/su_max 0.069
_refine_ls_shift/su_mean 0.005
_refine_ls_structure_factor_coef Fsqd
_refine_ls_weighting_details 'calc w=1/[\s^2^(Fo^2^)+(0.0812P)^2^+47.6865P] where P=(Fo^2^+2Fc^2^)/3'
_refine_ls_weighting_scheme calc
_refine_ls_wR_factor_gt 0.2767
_refine_ls_wR_factor_ref 0.2962
_reflns_number_gt 3265
_reflns_number_total 5125
_reflns_threshold_expression >2sigma(I)
_cod_data_source_file c2dt11872f.txt
_cod_data_source_block 3
_cod_depositor_comments
;
The following automatic conversions were performed:

'_symmetry_cell_setting' value 'Orthorhombic' changed to
'orthorhombic' according to
/home/saulius/struct/CIF-dictionaries/cif_core.dic dictionary named
'cif_core.dic' version 2.4.1 from 2010-06-29.

Automatic conversion script
Id: cif_fix_values 1715 2011-07-08 13:25:40Z adriana 
;
_cod_original_cell_volume 5830.7(18)
_cod_original_sg_symbol_H-M Pbca
_cod_database_code 7018046

loop_
_symmetry_equiv_pos_as_xyz
'x, y, z'
'-x+1/2, -y, z+1/2'
'x+1/2, -y+1/2, -z'
'-x, y+1/2, -z+1/2'
'-x, -y, -z'
'x-1/2, y, -z-1/2'
'-x-1/2, y-1/2, z'
'x, -y-1/2, z-1/2'

loop_
_atom_site_label
_atom_site_type_symbol
_atom_site_fract_x
_atom_site_fract_y
_atom_site_fract_z
_atom_site_U_iso_or_equiv
_atom_site_adp_type
_atom_site_occupancy
_atom_site_symmetry_multiplicity
_atom_site_calc_flag
_atom_site_refinement_flags
Mg1 Mg 0.5000 0.5000 0.0000 0.0204(6) Uani 1 2 d S
Mg2 Mg 0.47417(10) 0.26455(12) 0.02532(10) 0.0229(5) Uani 1 1 d .
O1 O 0.4024(2) 0.4683(3) -0.0140(3) 0.0615(17) Uani 1 1 d .
O2W O 0.4232(3) 0.1620(4) 0.0747(4) 0.0573(16) Uani 1 1 d D
O2 O 0.3833(2) 0.3258(3) 0.0092(3) 0.0497(14) Uani 1 1 d .
O3 O 0.4930(4) 0.4689(3) 0.0995(2) 0.0674(19) Uani 1 1 d .
O4 O 0.4870(3) 0.3232(3) 0.1174(2) 0.0490(14) Uani 1 1 d .
O5 O 0.0647(2) 0.3041(3) -0.0378(3) 0.0430(12) Uani 1 1 d .
O6 O 0.1450(3) 0.2132(3) 0.0015(4) 0.085(2) Uani 1 1 d .
O7 O 0.5096(4) 0.2157(3) 0.3560(3) 0.074(2) Uani 1 1 d .
H7 H 0.5089 0.1792 0.3868 0.111 Uiso 1 1 calc R
O8 O 0.4633(3) 0.3037(3) 0.4352(2) 0.0408(12) Uani 1 1 d .
N1 N 0.1733(5) 0.6095(6) -0.0387(5) 0.090(3) Uiso 1 1 d .
H1A H 0.2016 0.6532 -0.0399 0.107 Uiso 1 1 calc R
H1B H 0.1306 0.6195 -0.0433 0.107 Uiso 1 1 calc R
N2 N 0.4686(7) 0.6100(4) 0.3281(4) 0.127(5) Uani 1 1 d .
H2A H 0.4676 0.6541 0.3002 0.153 Uiso 1 1 calc R
H2B H 0.4659 0.6197 0.3709 0.153 Uiso 1 1 calc R
C10 C 0.4850(5) 0.4190(4) 0.2119(3) 0.054(2) Uani 1 1 d .
C2 C 0.2888(3) 0.4177(4) -0.0125(5) 0.060(3) Uani 1 1 d .
C7 C 0.1969(4) 0.5217(5) -0.0292(6) 0.076(3) Uani 1 1 d .
C8 C 0.2645(4) 0.5058(5) -0.0220(6) 0.079(3) Uani 1 1 d .
H8 H 0.2950 0.5532 -0.0232 0.095 Uiso 1 1 calc R
C12 C 0.4821(5) 0.3646(4) 0.3265(3) 0.048(2) Uani 1 1 d .
C13 C 0.4848(4) 0.2891(4) 0.3765(4) 0.0451(19) Uani 1 1 d .
C4 C 0.1738(4) 0.3637(5) -0.0176(5) 0.054(2) Uani 1 1 d .
C15 C 0.4746(6) 0.5223(5) 0.3037(4) 0.075(3) Uani 1 1 d .
C1 C 0.3630(3) 0.4031(4) -0.0061(4) 0.0459(19) Uani 1 1 d .
C3 C 0.2430(4) 0.3476(4) -0.0129(5) 0.064(3) Uani 1 1 d .
H3 H 0.2587 0.2892 -0.0098 0.077 Uiso 1 1 calc R
C6 C 0.1514(4) 0.4513(5) -0.0278(6) 0.080(3) Uani 1 1 d .
H6 H 0.1053 0.4624 -0.0337 0.096 Uiso 1 1 calc R
C14 C 0.4756(5) 0.4507(5) 0.3503(4) 0.063(3) Uani 1 1 d .
H14 H 0.4719 0.4616 0.3965 0.075 Uiso 1 1 calc R
C11 C 0.4868(5) 0.3484(4) 0.2574(4) 0.055(2) Uani 1 1 d .
H11 H 0.4912 0.2902 0.2416 0.066 Uiso 1 1 calc R
C16 C 0.4790(6) 0.5051(5) 0.2356(4) 0.076(3) Uani 1 1 d .
H16 H 0.4779 0.5523 0.2051 0.091 Uiso 1 1 calc R
C9 C 0.4890(4) 0.4023(4) 0.1365(3) 0.0439(19) Uani 1 1 d .
C5 C 0.1243(4) 0.2881(4) -0.0188(5) 0.052(2) Uani 1 1 d .
O1W O 0.5296(2) 0.3686(3) -0.0259(2) 0.0269(10) Uani 1 1 d D
H1W1 H 0.515(4) 0.342(5) -0.060(3) 0.07(3) Uiso 1 1 d D
H1W2 H 0.556(10) 0.337(9) -0.003(8) 0.36(14) Uiso 1 1 d D
H2W1 H 0.436(4) 0.139(5) 0.111(2) 0.07(3) Uiso 1 1 d D
H2W2 H 0.431(11) 0.132(9) 0.042(3) 0.29(12) Uiso 1 1 d D

loop_
_atom_site_aniso_label
_atom_site_aniso_U_11
_atom_site_aniso_U_22
_atom_site_aniso_U_33
_atom_site_aniso_U_23
_atom_site_aniso_U_13
_atom_site_aniso_U_12
Mg1 0.0213(13) 0.0176(12) 0.0223(14) 0.0023(11) 0.0030(12) -0.0012(11)
Mg2 0.0290(10) 0.0165(9) 0.0231(10) -0.0009(8) 0.0032(9) -0.0011(8)
O1 0.031(3) 0.029(3) 0.124(5) -0.001(3) -0.007(3) -0.008(2)
O2W 0.067(4) 0.041(3) 0.064(4) 0.012(3) 0.020(4) -0.015(3)
O2 0.031(3) 0.035(3) 0.083(4) -0.001(3) -0.003(3) 0.004(2)
O3 0.152(6) 0.026(2) 0.024(3) 0.004(2) 0.002(3) -0.009(3)
O4 0.095(4) 0.026(2) 0.026(3) -0.0026(19) -0.002(3) 0.003(3)
O5 0.030(3) 0.036(3) 0.063(3) 0.007(2) -0.005(2) -0.007(2)
O6 0.038(3) 0.033(3) 0.184(8) 0.026(4) -0.001(4) -0.005(2)
O7 0.149(6) 0.033(3) 0.041(3) 0.014(2) 0.023(4) 0.025(3)
O8 0.052(3) 0.040(3) 0.030(3) 0.009(2) 0.004(2) 0.017(2)
N2 0.323(16) 0.022(3) 0.037(4) -0.005(3) -0.017(7) -0.011(6)
C10 0.116(8) 0.022(3) 0.024(4) 0.003(3) -0.002(4) -0.001(4)
C2 0.021(3) 0.021(3) 0.137(9) -0.008(4) 0.000(4) 0.004(3)
C7 0.032(4) 0.019(4) 0.176(11) -0.011(5) 0.004(5) 0.009(3)
C8 0.035(5) 0.021(4) 0.180(11) 0.001(5) -0.004(5) 0.004(3)
C12 0.094(6) 0.029(3) 0.021(4) 0.001(3) 0.002(4) -0.001(4)
C13 0.073(6) 0.030(4) 0.032(4) 0.003(3) 0.005(4) 0.001(4)
C4 0.022(3) 0.031(4) 0.108(7) 0.008(4) -0.003(4) -0.003(3)
C15 0.159(10) 0.031(4) 0.034(4) 0.001(3) -0.009(5) 0.004(5)
C1 0.033(4) 0.023(3) 0.081(6) 0.000(4) 0.002(4) 0.000(3)
C3 0.043(4) 0.015(3) 0.135(9) -0.007(4) 0.002(5) -0.002(3)
C6 0.038(5) 0.024(4) 0.178(11) -0.002(5) 0.011(6) 0.003(3)
C14 0.128(8) 0.036(4) 0.025(4) 0.001(3) -0.012(5) 0.001(5)
C11 0.118(8) 0.022(3) 0.025(4) -0.004(3) 0.003(4) 0.006(4)
C16 0.176(11) 0.024(4) 0.028(4) 0.002(3) -0.001(5) 0.006(5)
C9 0.078(6) 0.030(4) 0.024(4) 0.000(3) 0.004(4) -0.005(4)
C5 0.038(4) 0.021(3) 0.097(7) 0.000(4) 0.014(4) 0.000(3)
O1W 0.028(2) 0.020(2) 0.033(3) -0.0029(19) 0.006(2) -0.0004(18)

loop_
_atom_type_symbol
_atom_type_description
_atom_type_scat_dispersion_real
_atom_type_scat_dispersion_imag
_atom_type_scat_source
C C 0.0030 0.0020 'International Tables Vol C Tables 4.2.6.8 and 6.1.1.4'
H H 0.0000 0.0000 'International Tables Vol C Tables 4.2.6.8 and 6.1.1.4'
Mg Mg 0.0490 0.0360 'International Tables Vol C Tables 4.2.6.8 and 6.1.1.4'
N N 0.0060 0.0030 'International Tables Vol C Tables 4.2.6.8 and 6.1.1.4'
O O 0.0110 0.0060 'International Tables Vol C Tables 4.2.6.8 and 6.1.1.4'

loop_
_geom_angle_atom_site_label_1
_geom_angle_atom_site_label_2
_geom_angle_atom_site_label_3
_geom_angle
_geom_angle_site_symmetry_1
_geom_angle_site_symmetry_3
O1 Mg1 O1 180.0(3) . 5_665
O1 Mg1 O3 89.2(3) . 5_665
O1 Mg1 O3 90.8(3) 5_665 5_665
O1 Mg1 O3 90.8(3) . .
O1 Mg1 O3 89.2(3) 5_665 .
O3 Mg1 O3 180.0(3) 5_665 .
O1 Mg1 O1W 90.63(19) . .
O1 Mg1 O1W 89.37(19) 5_665 .
O3 Mg1 O1W 87.73(19) 5_665 .
O3 Mg1 O1W 92.27(19) . .
O1 Mg1 O1W 89.37(19) . 5_665
O1 Mg1 O1W 90.63(19) 5_665 5_665
O3 Mg1 O1W 92.27(19) 5_665 5_665
O3 Mg1 O1W 87.73(19) . 5_665
O1W Mg1 O1W 180.0(2) . 5_665
O2 Mg2 O4 93.1(2) . .
O2 Mg2 O8 89.8(2) . 8_565
O4 Mg2 O8 175.8(2) . 8_565
O2 Mg2 O2W 88.9(2) . .
O4 Mg2 O2W 87.7(3) . .
O8 Mg2 O2W 89.4(2) 8_565 .
O2 Mg2 O5 176.4(2) . 3
O4 Mg2 O5 90.1(2) . 3
O8 Mg2 O5 86.9(2) 8_565 3
O2W Mg2 O5 89.7(2) . 3
O2 Mg2 O1W 92.69(19) . .
O4 Mg2 O1W 92.59(19) . .
O8 Mg2 O1W 90.28(18) 8_565 .
O2W Mg2 O1W 178.4(2) . .
O5 Mg2 O1W 88.72(19) 3 .
C1 O1 Mg1 139.6(5) . .
Mg2 O2W H2W1 125(6) . .
Mg2 O2W H2W2 87(10) . .
H2W1 O2W H2W2 113(6) . .
C1 O2 Mg2 136.8(5) . .
C9 O3 Mg1 139.7(5) . .
C9 O4 Mg2 133.3(4) . .
C5 O5 Mg2 132.4(5) . 3_455
C13 O7 H7 109.5 . .
C13 O8 Mg2 132.6(4) . 8_566
C7 N1 H1A 120.0 . .
C7 N1 H1B 120.0 . .
H1A N1 H1B 120.0 . .
C15 N2 H2A 120.0 . .
C15 N2 H2B 120.0 . .
H2A N2 H2B 120.0 . .
C16 C10 C11 119.6(7) . .
C16 C10 C9 119.7(6) . .
C11 C10 C9 120.7(6) . .
C3 C2 C8 118.9(7) . .
C3 C2 C1 122.1(6) . .
C8 C2 C1 118.8(6) . .
C8 C7 C6 119.9(7) . .
C8 C7 N1 120.0(8) . .
C6 C7 N1 120.0(8) . .
C7 C8 C2 120.6(7) . .
C7 C8 H8 119.7 . .
C2 C8 H8 119.7 . .
C14 C12 C11 120.2(6) . .
C14 C12 C13 118.9(6) . .
C11 C12 C13 120.9(6) . .
O8 C13 O7 125.2(6) . .
O8 C13 C12 117.8(6) . .
O7 C13 C12 117.0(6) . .
C3 C4 C6 118.9(7) . .
C3 C4 C5 120.7(6) . .
C6 C4 C5 120.2(7) . .
C16 C15 N2 121.1(7) . .
C16 C15 C14 119.7(7) . .
N2 C15 C14 119.2(7) . .
O1 C1 O2 123.1(6) . .
O1 C1 C2 119.0(6) . .
O2 C1 C2 117.9(6) . .
C2 C3 C4 120.6(6) . .
C2 C3 H3 119.7 . .
C4 C3 H3 119.7 . .
C7 C6 C4 120.8(7) . .
C7 C6 H6 119.6 . .
C4 C6 H6 119.6 . .
C12 C14 C15 119.3(7) . .
C12 C14 H14 120.4 . .
C15 C14 H14 120.4 . .
C10 C11 C12 120.2(6) . .
C10 C11 H11 119.9 . .
C12 C11 H11 119.9 . .
C10 C16 C15 121.0(7) . .
C10 C16 H16 119.5 . .
C15 C16 H16 119.5 . .
O3 C9 O4 126.1(6) . .
O3 C9 C10 116.8(6) . .
O4 C9 C10 117.1(6) . .
O5 C5 O6 124.7(6) . .
O5 C5 C4 118.0(6) . .
O6 C5 C4 117.2(7) . .
Mg1 O1W Mg2 114.73(19) . .
Mg1 O1W H1W1 123(6) . .
Mg2 O1W H1W1 82(6) . .
Mg1 O1W H1W2 124(8) . .
Mg2 O1W H1W2 70(10) . .
H1W1 O1W H1W2 113(6) . .

loop_
_geom_bond_atom_site_label_1
_geom_bond_atom_site_label_2
_geom_bond_distance
_geom_bond_site_symmetry_2
Mg1 O1 2.000(5) .
Mg1 O1 2.000(5) 5_665
Mg1 O3 2.025(5) 5_665
Mg1 O3 2.025(5) .
Mg1 O1W 2.116(4) .
Mg1 O1W 2.116(4) 5_665
Mg2 O2 2.037(5) .
Mg2 O4 2.037(5) .
Mg2 O8 2.064(5) 8_565
Mg2 O2W 2.079(6) .
Mg2 O5 2.073(5) 3
Mg2 O1W 2.156(4) .
O1 C1 1.256(8) .
O2W H2W1 0.84(2) .
O2W H2W2 0.80(2) .
O2 C1 1.261(8) .
O3 C9 1.240(8) .
O4 C9 1.243(8) .
O5 C5 1.256(9) .
O5 Mg2 2.073(5) 3_455
O6 C5 1.260(8) .
O7 C13 1.270(8) .
O7 H7 0.8200 .
O8 C13 1.253(8) .
O8 Mg2 2.064(5) 8_566
N1 C7 1.408(11) .
N1 H1A 0.8600 .
N1 H1B 0.8600 .
N2 C15 1.404(10) .
N2 H2A 0.8600 .
N2 H2B 0.8600 .
C10 C16 1.377(10) .
C10 C11 1.388(9) .
C10 C9 1.512(10) .
C2 C3 1.385(10) .
C2 C8 1.416(10) .
C2 C1 1.484(9) .
C7 C8 1.361(11) .
C7 C6 1.384(11) .
C8 H8 0.9300 .
C12 C14 1.379(10) .
C12 C11 1.390(10) .
C12 C13 1.501(9) .
C4 C3 1.388(10) .
C4 C6 1.398(10) .
C4 C5 1.495(9) .
C15 C16 1.373(11) .
C15 C14 1.413(10) .
C3 H3 0.9300 .
C6 H6 0.9300 .
C14 H14 0.9300 .
C11 H11 0.9300 .
C16 H16 0.9300 .
O1W H1W1 0.83(2) .
O1W H1W2 0.84(2) .

loop_
_platon_squeeze_void_nr
_platon_squeeze_void_average_x
_platon_squeeze_void_average_y
_platon_squeeze_void_average_z
_platon_squeeze_void_volume
_platon_squeeze_void_count_electrons
1 0.250 0.483 -0.009 665.5 106.3
2 0.250 -0.015 -0.005 678.5 111.2
3 0.750 0.517 -0.007 665.5 103.4
4 0.750 0.015 -0.005 678.4 114.6
5 -0.004 0.248 0.147 15.0 1.3
6 0.496 0.752 0.147 15.0 1.3
7 0.003 0.752 0.647 14.9 1.3
8 0.503 0.248 0.647 15.0 1.3
